data_7131420
loop_
_publ_author_name
'Masero, Fabio'
'Mougel, Victor'

_publ_section_title
;
 Molybdenum(IV) &#x3b2;-diketonate complexes as highly active catalysts
 for allylic substitution reactions.
;
_journal_issue 31
_journal_name_full 'Chemical communications (Cambridge, England)'
_journal_page_first 4636
_journal_page_last 4639
_journal_paper_doi 10.1039/d3cc00572k
_journal_volume 59
_journal_year 2023
_chemical_formula_moiety '2(C11 H19 Cl Mo0.5 O2), C2 H3 N'
_chemical_formula_sum 'C24 H41 Cl2 Mo N O4'
_chemical_formula_weight 574.42
_chemical_name_systematic 'Molybdenum bis(dipivaloylmethanate) dichloride'
_space_group_crystal_system monoclinic
_space_group_IT_number 14
_space_group_name_Hall '-P 2yn'
_space_group_name_H-M_alt 'P 1 21/n 1'
_atom_sites_solution_hydrogens geom
_atom_sites_solution_primary dual
_audit_creation_date 2023-02-02
_audit_creation_method
;
Olex2 1.5
(compiled 2022.04.07 svn.rca3783a0 for OlexSys, GUI svn.r6498)
;
_audit_update_record
;
2023-02-06 deposited with the CCDC.	2023-03-14 downloaded from the CCDC.
;
_cell_angle_alpha 90
_cell_angle_beta 92.743(2)
_cell_angle_gamma 90
_cell_formula_units_Z 4
_cell_length_a 10.9632(5)
_cell_length_b 18.9755(7)
_cell_length_c 13.6819(6)
_cell_measurement_reflns_used 9839
_cell_measurement_temperature 100.0
_cell_measurement_theta_max 30.50
_cell_measurement_theta_min 2.61
_cell_volume 2843.0(2)
_computing_cell_refinement 'SAINT V8.38A (Bruker, 2018)'
_computing_data_reduction 'SAINT V8.38A (Bruker, 2018)'
_computing_molecular_graphics 'Olex2 1.5 (Dolomanov et al., 2009)'
_computing_publication_material 'Olex2 1.5 (Dolomanov et al., 2009)'
_computing_structure_refinement 'XL  (Sheldrick, 2008)'
_computing_structure_solution 'SHELXT  (Sheldrick, 2015)'
_diffrn_ambient_temperature 100.0
_diffrn_detector 'Bruker APEX2 area detector'
_diffrn_detector_area_resol_mean 7.9
_diffrn_detector_type 'CCD area detector'
_diffrn_measured_fraction_theta_full 0.996
_diffrn_measured_fraction_theta_max 0.995
_diffrn_measurement_device 'three-circle diffractometer'
_diffrn_measurement_device_type 'Bruker SMART APEX CCD area detector'
_diffrn_measurement_method '\w and \f scans'
_diffrn_radiation_monochromator 'mirror optics'
_diffrn_radiation_probe x-ray
_diffrn_radiation_type MoK\a
_diffrn_radiation_wavelength 0.71073
_diffrn_reflns_av_unetI/netI 0.0303
_diffrn_reflns_Laue_measured_fraction_full 0.996
_diffrn_reflns_Laue_measured_fraction_max 0.995
_diffrn_reflns_limit_h_max 13
_diffrn_reflns_limit_h_min -13
_diffrn_reflns_limit_k_max 22
_diffrn_reflns_limit_k_min 0
_diffrn_reflns_limit_l_max 16
_diffrn_reflns_limit_l_min 0
_diffrn_reflns_number 5259
_diffrn_reflns_point_group_measured_fraction_full 0.996
_diffrn_reflns_point_group_measured_fraction_max 0.995
_diffrn_reflns_theta_full 25.242
_diffrn_reflns_theta_max 25.349
_diffrn_reflns_theta_min 2.563
_diffrn_source 'microfocus sealed X-ray tube'
_diffrn_source_current 30.0
_diffrn_source_power 1.5
_diffrn_source_type 'Incoatec I\ms'
_diffrn_source_voltage 50.0
_diffrn_standards_number 0
_exptl_absorpt_coefficient_mu 0.676
_exptl_absorpt_correction_T_max 100
_exptl_absorpt_correction_T_min 100
_exptl_absorpt_correction_type none
_exptl_absorpt_process_details
;
 TWINABS-2012/1 (Bruker,2012) was used for absorption correction.
 
For component 1:
 wR2(int) was 0.0681 before and 0.0471 after correction.
 
For component 2:
 wR2(int) was 0.0713 before and 0.0576 after correction.
 The Ratio of minimum to maximum transmission is 0.90.

Final HKLF 4 output contains 85510 reflections, Rint = 0.0915
 (38738 with I > 3sig(I), Rint = 0.0529)
;
_exptl_crystal_colour 'clear red'
_exptl_crystal_colour_lustre clear
_exptl_crystal_colour_primary red
_exptl_crystal_density_diffrn 1.342
_exptl_crystal_description block
_exptl_crystal_F_000 1200
_exptl_crystal_recrystallization_method 'from acetonitrile at -35 degree Celsius.'
_exptl_crystal_size_max 0.368
_exptl_crystal_size_mid 0.154
_exptl_crystal_size_min 0.15
_refine_diff_density_max 0.955
_refine_diff_density_min -0.773
_refine_diff_density_rms 0.146
_refine_ls_extinction_method none
_refine_ls_goodness_of_fit_ref 1.191
_refine_ls_hydrogen_treatment constr
_refine_ls_matrix_type full
_refine_ls_number_parameters 306
_refine_ls_number_reflns 5259
_refine_ls_number_restraints 12
_refine_ls_restrained_S_all 1.190
_refine_ls_R_factor_all 0.0825
_refine_ls_R_factor_gt 0.0626
_refine_ls_shift/su_max 0.000
_refine_ls_shift/su_mean 0.000
_refine_ls_structure_factor_coef Fsqd
_refine_ls_weighting_details 'w=1/[\s^2^(Fo^2^)+29.1152P] where P=(Fo^2^+2Fc^2^)/3'
_refine_ls_weighting_scheme calc
_refine_ls_wR_factor_gt 0.1231
_refine_ls_wR_factor_ref 0.1377
_reflns_Friedel_coverage 0.000
_reflns_number_gt 4735
_reflns_number_total 5259
_reflns_threshold_expression 'I > 2\s(I)'
_cod_data_source_file d3cc00572k2.cif
_cod_data_source_block twin4
_cod_depositor_comments 'Adding full bibliography for 7131417--7131422.cif.'
_cod_database_code 7131420
_shelx_shelxl_version_number 2019/1
_shelx_space_group_comment
;
The symmetry employed for this shelxl refinement is uniquely defined
by the following loop, which should always be used as a source of
symmetry information in preference to the above space-group names.
They are only intended as comments.
;
_shelx_estimated_absorpt_t_max 0.905
_shelx_estimated_absorpt_t_min 0.789
_olex2_refinement_description
;
1. Twinned data refinement
 Scales: 0.7764(15)
 0.2236(15)
2. Fixed Uiso
 At 1.2 times of:
  All C(H) groups
 At 1.5 times of:
  All C(H,H,H) groups
3. Uiso/Uaniso restraints and constraints
Uanis(C6B) \\sim Ueq: with sigma of 0.01 and sigma for terminal atoms of 0.002
Uanis(C1A) \\sim Ueq: with sigma of 0.01 and sigma for terminal atoms of 0.02
4.a Aromatic/amide H refined with riding coordinates:
 C4A(H4A), C4B(H4B)
4.b Idealised Me refined as rotating group:
 C8A(H8AA,H8AB,H8AC), C1A(H1AA,H1AB,H1AC), C7A(H7AA,H7AB,H7AC), C10A(H10A,H10B,
 H10C), C11A(H11A,H11B,H11C), C9A(H9AA,H9AB,H9AC), C11B(H11D,H11E,H11F),
 C10B(H10D,H10E,H10F), C8B(H8BA,H8BB,H8BC), C1B(H1BA,H1BB,H1BC), C7B(H7BA,H7BB,
 H7BC), C9B(H9BA,H9BB,H9BC), C12(H12A,H12B,H12C)
;
_olex2_date_sample_data_collection 2021-03-14
_olex2_date_sample_submission 2021-03-14
_olex2_submission_original_sample_id FMA_408
_olex2_submission_special_instructions 'No special instructions were received'

loop_
_space_group_symop_operation_xyz
'x, y, z'
'-x+1/2, y+1/2, -z+1/2'
'-x, -y, -z'
'x-1/2, -y-1/2, z-1/2'

loop_
_atom_site_label
_atom_site_type_symbol
_atom_site_fract_x
_atom_site_fract_y
_atom_site_fract_z
_atom_site_U_iso_or_equiv
_atom_site_adp_type
_atom_site_occupancy
_atom_site_site_symmetry_order
_atom_site_calc_flag
_atom_site_refinement_flags_posn
_atom_site_refinement_flags_adp
_atom_site_refinement_flags_occupancy
_atom_site_disorder_assembly
_atom_site_disorder_group
Mo1A Mo 1.000000 0.500000 0.500000 0.01130(18) Uani 1 2 d S . P . .
Cl1A Cl 1.15878(15) 0.56624(9) 0.43187(12) 0.0175(3) Uani 1 1 d . . . . .
O1A O 0.8771(4) 0.5649(2) 0.4348(3) 0.0135(9) Uani 1 1 d . . . . .
O2A O 0.9808(4) 0.4444(2) 0.3763(3) 0.0141(10) Uani 1 1 d . . . . .
C2A C 0.7856(6) 0.6437(3) 0.3210(5) 0.0124(13) Uani 1 1 d . . . . .
C8A C 0.8760(7) 0.7037(4) 0.3403(6) 0.0233(16) Uani 1 1 d . . . . .
H8AA H 0.909287 0.700977 0.407984 0.035 Uiso 1 1 calc R U . . .
H8AB H 0.834241 0.748951 0.329962 0.035 Uiso 1 1 calc R U . . .
H8AC H 0.942738 0.699824 0.295416 0.035 Uiso 1 1 calc R U . . .
C1A C 0.7320(8) 0.6473(4) 0.2157(5) 0.0276(18) Uani 1 1 d . U . . .
H1AA H 0.798547 0.648503 0.170324 0.041 Uiso 1 1 calc R U . . .
H1AB H 0.682361 0.690038 0.207287 0.041 Uiso 1 1 calc R U . . .
H1AC H 0.680913 0.605791 0.201977 0.041 Uiso 1 1 calc R U . . .
C4A C 0.8923(6) 0.5305(3) 0.2700(5) 0.0107(13) Uani 1 1 d . . . . .
H4A H 0.877730 0.544400 0.203756 0.013 Uiso 1 1 calc R U . . .
C7A C 0.9563(10) 0.4429(5) 0.1062(5) 0.045(3) Uani 1 1 d . . . . .
H7AA H 0.868084 0.449941 0.095734 0.067 Uiso 1 1 calc R U . . .
H7AB H 0.984536 0.409012 0.058106 0.067 Uiso 1 1 calc R U . . .
H7AC H 0.998555 0.487899 0.098457 0.067 Uiso 1 1 calc R U . . .
C10A C 1.1223(6) 0.4003(4) 0.2215(5) 0.0207(15) Uani 1 1 d . . . . .
H10A H 1.166662 0.445064 0.219098 0.031 Uiso 1 1 calc R U . . .
H10B H 1.147360 0.369587 0.168511 0.031 Uiso 1 1 calc R U . . .
H10C H 1.140857 0.377308 0.284622 0.031 Uiso 1 1 calc R U . . .
C5A C 0.9506(6) 0.4655(3) 0.2888(5) 0.0134(13) Uani 1 1 d . . . . .
C11A C 0.9157(8) 0.3453(4) 0.2229(7) 0.036(2) Uani 1 1 d . . . . .
H11A H 0.933629 0.327266 0.289176 0.053 Uiso 1 1 calc R U . . .
H11B H 0.941906 0.310713 0.174993 0.053 Uiso 1 1 calc R U . . .
H11C H 0.827668 0.353421 0.213190 0.053 Uiso 1 1 calc R U . . .
C6A C 0.9840(7) 0.4144(3) 0.2095(5) 0.0176(15) Uani 1 1 d . . . . .
C3A C 0.8548(6) 0.5757(3) 0.3429(5) 0.0132(13) Uani 1 1 d . . . . .
C9A C 0.6810(6) 0.6503(4) 0.3918(5) 0.0186(15) Uani 1 1 d . . . . .
H9AA H 0.623780 0.611060 0.380913 0.028 Uiso 1 1 calc R U . . .
H9AB H 0.638037 0.694988 0.379983 0.028 Uiso 1 1 calc R U . . .
H9AC H 0.714676 0.648978 0.459386 0.028 Uiso 1 1 calc R U . . .
Mo1B Mo 0.500000 0.500000 0.000000 0.01207(18) Uani 1 2 d S . P . .
Cl1B Cl 0.69563(14) 0.55273(9) -0.00463(12) 0.0179(3) Uani 1 1 d . . . . .
O2B O 0.5348(4) 0.4685(2) 0.1371(3) 0.0113(9) Uani 1 1 d . . . . .
O1B O 0.4304(4) 0.5868(2) 0.0613(3) 0.0124(9) Uani 1 1 d . . . . .
C3B C 0.3795(6) 0.5909(3) 0.1449(5) 0.0148(14) Uani 1 1 d . . . . .
C2B C 0.2984(7) 0.6556(3) 0.1589(5) 0.0170(14) Uani 1 1 d . . . . .
C11B C 0.4589(7) 0.3562(4) 0.2581(5) 0.0205(15) Uani 1 1 d . . . . .
H11D H 0.373632 0.356942 0.233213 0.031 Uiso 1 1 calc R U . . .
H11E H 0.468785 0.321205 0.310514 0.031 Uiso 1 1 calc R U . . .
H11F H 0.511782 0.343926 0.204906 0.031 Uiso 1 1 calc R U . . .
C10B C 0.6300(6) 0.4317(4) 0.3290(5) 0.0247(17) Uani 1 1 d . . . . .
H10D H 0.678480 0.423760 0.271632 0.037 Uiso 1 1 calc R U . . .
H10E H 0.648594 0.394956 0.377786 0.037 Uiso 1 1 calc R U . . .
H10F H 0.650151 0.477969 0.357234 0.037 Uiso 1 1 calc R U . . .
C5B C 0.4713(6) 0.4820(3) 0.2129(4) 0.0118(13) Uani 1 1 d . . . . .
C4B C 0.3944(6) 0.5393(3) 0.2176(5) 0.0115(13) Uani 1 1 d . . . . .
H4B H 0.348240 0.544107 0.274272 0.014 Uiso 1 1 calc R U . . .
C8B C 0.3127(8) 0.7080(4) 0.0757(6) 0.033(2) Uani 1 1 d . . . . .
H8BA H 0.397845 0.723649 0.075303 0.049 Uiso 1 1 calc R U . . .
H8BB H 0.259655 0.748799 0.085216 0.049 Uiso 1 1 calc R U . . .
H8BC H 0.289668 0.685327 0.013189 0.049 Uiso 1 1 calc R U . . .
C1B C 0.3331(7) 0.6910(4) 0.2567(6) 0.0262(17) Uani 1 1 d . . . . .
H1BA H 0.314781 0.659120 0.310411 0.039 Uiso 1 1 calc R U . . .
H1BB H 0.286232 0.734650 0.262560 0.039 Uiso 1 1 calc R U . . .
H1BC H 0.420576 0.701943 0.259840 0.039 Uiso 1 1 calc R U . . .
C7B C 0.4198(7) 0.4465(4) 0.3865(5) 0.0186(15) Uani 1 1 d . . . . .
H7BA H 0.440415 0.493973 0.410080 0.028 Uiso 1 1 calc R U . . .
H7BB H 0.438388 0.412219 0.438682 0.028 Uiso 1 1 calc R U . . .
H7BC H 0.332541 0.444331 0.367386 0.028 Uiso 1 1 calc R U . . .
C9B C 0.1671(7) 0.6298(4) 0.1585(5) 0.0244(16) Uani 1 1 d . . . . .
H9BA H 0.147214 0.604513 0.097343 0.037 Uiso 1 1 calc R U . . .
H9BB H 0.112176 0.670212 0.163767 0.037 Uiso 1 1 calc R U . . .
H9BC H 0.157391 0.598065 0.214074 0.037 Uiso 1 1 calc R U . . .
C6B C 0.4944(6) 0.4293(3) 0.2983(4) 0.0120(13) Uani 1 1 d . U . . .
N1 N 0.4242(7) 0.7546(5) 0.5096(6) 0.0496(19) Uani 1 1 d . . . . .
C12 C 0.1884(7) 0.7530(4) 0.4883(6) 0.0322(17) Uani 1 1 d . . . . .
H12A H 0.164191 0.742735 0.419935 0.048 Uiso 1 1 calc R U . . .
H12B H 0.156240 0.799211 0.506266 0.048 Uiso 1 1 calc R U . . .
H12C H 0.155530 0.716733 0.530656 0.048 Uiso 1 1 calc R U . . .
C11 C 0.3207(8) 0.7537(4) 0.5003(5) 0.0311(17) Uani 1 1 d . . . . .

loop_
_atom_site_aniso_label
_atom_site_aniso_U_11
_atom_site_aniso_U_22
_atom_site_aniso_U_33
_atom_site_aniso_U_23
_atom_site_aniso_U_13
_atom_site_aniso_U_12
Mo1A 0.0146(4) 0.0107(3) 0.0086(4) 0.0015(3) 0.0012(3) 0.0026(3)
Cl1A 0.0180(8) 0.0177(8) 0.0173(8) 0.0028(6) 0.0037(6) -0.0020(7)
O1A 0.019(2) 0.018(2) 0.004(2) 0.0018(18) 0.0005(17) 0.0034(19)
O2A 0.019(3) 0.013(2) 0.010(2) 0.0046(18) 0.0014(18) 0.0023(19)
C2A 0.012(3) 0.014(3) 0.012(3) 0.002(3) 0.002(2) 0.006(3)
C8A 0.021(4) 0.014(3) 0.035(4) 0.001(3) 0.008(3) -0.001(3)
C1A 0.042(5) 0.028(4) 0.012(3) 0.005(3) -0.005(3) 0.024(4)
C4A 0.015(3) 0.007(3) 0.010(3) 0.002(2) -0.004(2) 0.000(2)
C7A 0.078(7) 0.043(5) 0.012(4) -0.008(4) -0.003(4) 0.034(5)
C10A 0.019(4) 0.023(4) 0.020(4) -0.008(3) 0.001(3) 0.000(3)
C5A 0.010(3) 0.015(3) 0.016(3) -0.003(3) 0.003(3) -0.002(3)
C11A 0.033(5) 0.024(4) 0.051(5) -0.025(4) 0.011(4) -0.011(4)
C6A 0.027(4) 0.010(3) 0.015(3) -0.007(3) -0.001(3) -0.001(3)
C3A 0.011(3) 0.013(3) 0.015(3) -0.003(3) 0.001(3) -0.007(3)
C9A 0.009(3) 0.018(3) 0.028(4) 0.006(3) 0.002(3) 0.008(3)
Mo1B 0.0165(4) 0.0117(3) 0.0083(4) -0.0001(4) 0.0040(3) 0.0026(3)
Cl1B 0.0176(8) 0.0212(8) 0.0151(8) -0.0011(7) 0.0029(6) -0.0029(6)
O2B 0.016(2) 0.011(2) 0.007(2) -0.0001(17) 0.0022(17) 0.0037(18)
O1B 0.016(2) 0.011(2) 0.011(2) 0.0006(17) 0.0048(18) 0.0003(18)
C3B 0.017(3) 0.014(3) 0.014(3) -0.006(3) 0.005(3) -0.006(3)
C2B 0.031(4) 0.009(3) 0.012(3) 0.004(3) 0.009(3) 0.010(3)
C11B 0.024(4) 0.013(3) 0.025(4) 0.002(3) 0.006(3) 0.001(3)
C10B 0.015(4) 0.036(4) 0.023(4) 0.009(3) 0.000(3) -0.002(3)
C5B 0.013(3) 0.012(3) 0.011(3) 0.003(2) -0.003(2) -0.001(2)
C4B 0.012(3) 0.011(3) 0.012(3) 0.000(2) 0.003(2) 0.002(2)
C8B 0.047(5) 0.023(4) 0.030(4) 0.011(3) 0.018(4) 0.017(4)
C1B 0.032(4) 0.017(4) 0.030(4) -0.004(3) 0.004(3) 0.004(3)
C7B 0.027(4) 0.014(3) 0.015(3) 0.002(3) 0.006(3) 0.002(3)
C9B 0.023(4) 0.028(4) 0.022(4) -0.003(3) -0.001(3) 0.003(3)
C6B 0.010(3) 0.016(3) 0.011(3) 0.007(2) 0.008(2) 0.003(3)
N1 0.049(5) 0.058(5) 0.042(4) -0.002(4) 0.001(4) 0.002(4)
C12 0.043(4) 0.025(4) 0.029(4) -0.007(4) 0.003(3) 0.005(4)
C11 0.047(5) 0.021(4) 0.024(4) -0.003(4) -0.002(4) 0.001(4)

loop_
_atom_type_symbol
_atom_type_description
_atom_type_scat_dispersion_real
_atom_type_scat_dispersion_imag
_atom_type_scat_source
C C 0.0033 0.0016 'International Tables Vol C Tables 4.2.6.8 and 6.1.1.4'
H H 0.0000 0.0000 'International Tables Vol C Tables 4.2.6.8 and 6.1.1.4'
Cl Cl 0.1484 0.1585 'International Tables Vol C Tables 4.2.6.8 and 6.1.1.4'
Mo Mo -1.6832 0.6857 'International Tables Vol C Tables 4.2.6.8 and 6.1.1.4'
N N 0.0061 0.0033 'International Tables Vol C Tables 4.2.6.8 and 6.1.1.4'
O O 0.0106 0.0060 'International Tables Vol C Tables 4.2.6.8 and 6.1.1.4'

loop_
_geom_angle_atom_site_label_1
_geom_angle_atom_site_label_2
_geom_angle_atom_site_label_3
_geom_angle
_geom_angle_site_symmetry_1
_geom_angle_site_symmetry_3
_geom_angle_publ_flag
Cl1A Mo1A Cl1A 180.0 . 3_766 ?
O1A Mo1A Cl1A 89.41(13) . . ?
O1A Mo1A Cl1A 89.41(13) 3_766 3_766 ?
O1A Mo1A Cl1A 90.59(13) . 3_766 ?
O1A Mo1A Cl1A 90.59(13) 3_766 . ?
O1A Mo1A O1A 180.0 3_766 . ?
O2A Mo1A Cl1A 89.78(13) 3_766 3_766 ?
O2A Mo1A Cl1A 90.22(13) . 3_766 ?
O2A Mo1A Cl1A 89.78(13) . . ?
O2A Mo1A Cl1A 90.22(13) 3_766 . ?
O2A Mo1A O1A 84.60(17) . . ?
O2A Mo1A O1A 84.61(17) 3_766 3_766 ?
O2A Mo1A O1A 95.39(17) 3_766 . ?
O2A Mo1A O1A 95.39(17) . 3_766 ?
O2A Mo1A O2A 180.0(3) 3_766 . ?
C3A O1A Mo1A 128.7(4) . . ?
C5A O2A Mo1A 129.4(4) . . ?
C8A C2A C1A 110.2(6) . . ?
C8A C2A C9A 109.1(6) . . ?
C1A C2A C9A 108.9(6) . . ?
C3A C2A C8A 106.6(5) . . ?
C3A C2A C1A 112.9(5) . . ?
C3A C2A C9A 108.9(5) . . ?
C2A C8A H8AA 109.5 . . ?
C2A C8A H8AB 109.5 . . ?
C2A C8A H8AC 109.5 . . ?
H8AA C8A H8AB 109.5 . . ?
H8AA C8A H8AC 109.5 . . ?
H8AB C8A H8AC 109.5 . . ?
C2A C1A H1AA 109.5 . . ?
C2A C1A H1AB 109.5 . . ?
C2A C1A H1AC 109.5 . . ?
H1AA C1A H1AB 109.5 . . ?
H1AA C1A H1AC 109.5 . . ?
H1AB C1A H1AC 109.5 . . ?
C5A C4A H4A 118.1 . . ?
C3A C4A H4A 118.1 . . ?
C3A C4A C5A 123.8(6) . . ?
H7AA C7A H7AB 109.5 . . ?
H7AA C7A H7AC 109.5 . . ?
H7AB C7A H7AC 109.5 . . ?
C6A C7A H7AA 109.5 . . ?
C6A C7A H7AB 109.5 . . ?
C6A C7A H7AC 109.5 . . ?
H10A C10A H10B 109.5 . . ?
H10A C10A H10C 109.5 . . ?
H10B C10A H10C 109.5 . . ?
C6A C10A H10A 109.5 . . ?
C6A C10A H10B 109.5 . . ?
C6A C10A H10C 109.5 . . ?
O2A C5A C4A 122.4(6) . . ?
O2A C5A C6A 114.0(6) . . ?
C4A C5A C6A 123.6(6) . . ?
H11A C11A H11B 109.5 . . ?
H11A C11A H11C 109.5 . . ?
H11B C11A H11C 109.5 . . ?
C6A C11A H11A 109.5 . . ?
C6A C11A H11B 109.5 . . ?
C6A C11A H11C 109.5 . . ?
C7A C6A C10A 108.1(6) . . ?
C5A C6A C7A 113.1(6) . . ?
C5A C6A C10A 107.7(5) . . ?
C5A C6A C11A 109.1(6) . . ?
C11A C6A C7A 109.8(7) . . ?
C11A C6A C10A 108.9(6) . . ?
O1A C3A C2A 113.4(5) . . ?
O1A C3A C4A 123.6(6) . . ?
C4A C3A C2A 122.9(6) . . ?
C2A C9A H9AA 109.5 . . ?
C2A C9A H9AB 109.5 . . ?
C2A C9A H9AC 109.5 . . ?
H9AA C9A H9AB 109.5 . . ?
H9AA C9A H9AC 109.5 . . ?
H9AB C9A H9AC 109.5 . . ?
Cl1B Mo1B Cl1B 180.0 . 3_665 ?
O2B Mo1B Cl1B 88.89(13) . 3_665 ?
O2B Mo1B Cl1B 88.89(13) 3_665 . ?
O2B Mo1B Cl1B 91.11(13) 3_665 3_665 ?
O2B Mo1B Cl1B 91.11(13) . . ?
O2B Mo1B O2B 180.0 3_665 . ?
O2B Mo1B O1B 95.02(17) 3_665 . ?
O2B Mo1B O1B 84.99(17) 3_665 3_665 ?
O2B Mo1B O1B 95.01(17) . 3_665 ?
O2B Mo1B O1B 84.99(17) . . ?
O1B Mo1B Cl1B 88.44(13) . 3_665 ?
O1B Mo1B Cl1B 91.56(13) 3_665 3_665 ?
O1B Mo1B Cl1B 88.45(13) 3_665 . ?
O1B Mo1B Cl1B 91.55(13) . . ?
O1B Mo1B O1B 180.0 . 3_665 ?
C5B O2B Mo1B 127.4(4) . . ?
C3B O1B Mo1B 127.0(4) . . ?
O1B C3B C2B 115.7(6) . . ?
O1B C3B C4B 123.0(6) . . ?
C4B C3B C2B 121.3(6) . . ?
C8B C2B C3B 110.4(5) . . ?
C8B C2B C1B 109.6(6) . . ?
C1B C2B C3B 109.9(6) . . ?
C9B C2B C3B 107.2(6) . . ?
C9B C2B C8B 109.8(6) . . ?
C9B C2B C1B 109.9(6) . . ?
H11D C11B H11E 109.5 . . ?
H11D C11B H11F 109.5 . . ?
H11E C11B H11F 109.5 . . ?
C6B C11B H11D 109.5 . . ?
C6B C11B H11E 109.5 . . ?
C6B C11B H11F 109.5 . . ?
H10D C10B H10E 109.5 . . ?
H10D C10B H10F 109.5 . . ?
H10E C10B H10F 109.5 . . ?
C6B C10B H10D 109.5 . . ?
C6B C10B H10E 109.5 . . ?
C6B C10B H10F 109.5 . . ?
O2B C5B C4B 122.9(6) . . ?
O2B C5B C6B 113.5(5) . . ?
C4B C5B C6B 123.5(6) . . ?
C3B C4B H4B 117.7 . . ?
C5B C4B C3B 124.7(6) . . ?
C5B C4B H4B 117.7 . . ?
C2B C8B H8BA 109.5 . . ?
C2B C8B H8BB 109.5 . . ?
C2B C8B H8BC 109.5 . . ?
H8BA C8B H8BB 109.5 . . ?
H8BA C8B H8BC 109.5 . . ?
H8BB C8B H8BC 109.5 . . ?
C2B C1B H1BA 109.5 . . ?
C2B C1B H1BB 109.5 . . ?
C2B C1B H1BC 109.5 . . ?
H1BA C1B H1BB 109.5 . . ?
H1BA C1B H1BC 109.5 . . ?
H1BB C1B H1BC 109.5 . . ?
H7BA C7B H7BB 109.5 . . ?
H7BA C7B H7BC 109.5 . . ?
H7BB C7B H7BC 109.5 . . ?
C6B C7B H7BA 109.5 . . ?
C6B C7B H7BB 109.5 . . ?
C6B C7B H7BC 109.5 . . ?
C2B C9B H9BA 109.5 . . ?
C2B C9B H9BB 109.5 . . ?
C2B C9B H9BC 109.5 . . ?
H9BA C9B H9BB 109.5 . . ?
H9BA C9B H9BC 109.5 . . ?
H9BB C9B H9BC 109.5 . . ?
C11B C6B C5B 106.5(5) . . ?
C10B C6B C11B 110.6(6) . . ?
C10B C6B C5B 108.0(5) . . ?
C7B C6B C11B 109.9(5) . . ?
C7B C6B C10B 109.2(6) . . ?
C7B C6B C5B 112.6(5) . . ?
H12A C12 H12B 109.5 . . ?
H12A C12 H12C 109.5 . . ?
H12B C12 H12C 109.5 . . ?
C11 C12 H12A 109.5 . . ?
C11 C12 H12B 109.5 . . ?
C11 C12 H12C 109.5 . . ?
N1 C11 C12 179.7(10) . . ?

loop_
_geom_bond_atom_site_label_1
_geom_bond_atom_site_label_2
_geom_bond_distance
_geom_bond_site_symmetry_2
_geom_bond_publ_flag
Mo1A Cl1A 2.3737(16) 3_766 ?
Mo1A Cl1A 2.3736(16) . ?
Mo1A O1A 2.004(4) . ?
Mo1A O1A 2.004(4) 3_766 ?
Mo1A O2A 1.997(4) 3_766 ?
Mo1A O2A 1.997(4) . ?
O1A C3A 1.285(8) . ?
O2A C5A 1.291(8) . ?
C2A C8A 1.525(9) . ?
C2A C1A 1.531(9) . ?
C2A C3A 1.519(9) . ?
C2A C9A 1.541(9) . ?
C8A H8AA 0.9800 . ?
C8A H8AB 0.9800 . ?
C8A H8AC 0.9800 . ?
C1A H1AA 0.9800 . ?
C1A H1AB 0.9800 . ?
C1A H1AC 0.9800 . ?
C4A H4A 0.9500 . ?
C4A C5A 1.407(9) . ?
C4A C3A 1.392(9) . ?
C7A H7AA 0.9800 . ?
C7A H7AB 0.9800 . ?
C7A H7AC 0.9800 . ?
C7A C6A 1.530(10) . ?
C10A H10A 0.9800 . ?
C10A H10B 0.9800 . ?
C10A H10C 0.9800 . ?
C10A C6A 1.541(10) . ?
C5A C6A 1.514(9) . ?
C11A H11A 0.9800 . ?
C11A H11B 0.9800 . ?
C11A H11C 0.9800 . ?
C11A C6A 1.526(10) . ?
C9A H9AA 0.9800 . ?
C9A H9AB 0.9800 . ?
C9A H9AC 0.9800 . ?
Mo1B Cl1B 2.3702(16) . ?
Mo1B Cl1B 2.3702(16) 3_665 ?
Mo1B O2B 1.988(4) 3_665 ?
Mo1B O2B 1.988(4) . ?
Mo1B O1B 2.015(4) 3_665 ?
Mo1B O1B 2.015(4) . ?
O2B C5B 1.302(7) . ?
O1B C3B 1.299(8) . ?
C3B C2B 1.533(9) . ?
C3B C4B 1.400(9) . ?
C2B C8B 1.526(9) . ?
C2B C1B 1.529(10) . ?
C2B C9B 1.520(10) . ?
C11B H11D 0.9800 . ?
C11B H11E 0.9800 . ?
C11B H11F 0.9800 . ?
C11B C6B 1.534(9) . ?
C10B H10D 0.9800 . ?
C10B H10E 0.9800 . ?
C10B H10F 0.9800 . ?
C10B C6B 1.527(9) . ?
C5B C4B 1.379(9) . ?
C5B C6B 1.550(8) . ?
C4B H4B 0.9500 . ?
C8B H8BA 0.9800 . ?
C8B H8BB 0.9800 . ?
C8B H8BC 0.9800 . ?
C1B H1BA 0.9800 . ?
C1B H1BB 0.9800 . ?
C1B H1BC 0.9800 . ?
C7B H7BA 0.9800 . ?
C7B H7BB 0.9800 . ?
C7B H7BC 0.9800 . ?
C7B C6B 1.525(8) . ?
C9B H9BA 0.9800 . ?
C9B H9BB 0.9800 . ?
C9B H9BC 0.9800 . ?
N1 C11 1.136(10) . ?
C12 H12A 0.9800 . ?
C12 H12B 0.9800 . ?
C12 H12C 0.9800 . ?
C12 C11 1.451(11) . ?

loop_
_geom_torsion_atom_site_label_1
_geom_torsion_atom_site_label_2
_geom_torsion_atom_site_label_3
_geom_torsion_atom_site_label_4
_geom_torsion
_geom_torsion_site_symmetry_1
_geom_torsion_site_symmetry_2
_geom_torsion_site_symmetry_3
_geom_torsion_site_symmetry_4
_geom_torsion_publ_flag
Mo1A O1A C3A C2A -161.8(4) . . . . ?
Mo1A O1A C3A C4A 16.9(9) . . . . ?
Mo1A O2A C5A C4A -18.4(9) . . . . ?
Mo1A O2A C5A C6A 161.4(4) . . . . ?
O2A C5A C6A C7A -175.6(7) . . . . ?
O2A C5A C6A C10A -56.1(7) . . . . ?
O2A C5A C6A C11A 61.9(8) . . . . ?
C8A C2A C3A O1A 73.1(7) . . . . ?
C8A C2A C3A C4A -105.6(7) . . . . ?
C1A C2A C3A O1A -165.7(6) . . . . ?
C1A C2A C3A C4A 15.6(9) . . . . ?
C4A C5A C6A C7A 4.2(10) . . . . ?
C4A C5A C6A C10A 123.6(7) . . . . ?
C4A C5A C6A C11A -118.3(7) . . . . ?
C5A C4A C3A O1A 5.0(10) . . . . ?
C5A C4A C3A C2A -176.4(6) . . . . ?
C3A C4A C5A O2A -4.4(10) . . . . ?
C3A C4A C5A C6A 175.9(6) . . . . ?
C9A C2A C3A O1A -44.6(7) . . . . ?
C9A C2A C3A C4A 136.7(6) . . . . ?
Mo1B O2B C5B C4B -23.2(9) . . . . ?
Mo1B O2B C5B C6B 158.9(4) . . . . ?
Mo1B O1B C3B C2B -160.7(4) . . . . ?
Mo1B O1B C3B C4B 17.9(9) . . . . ?
O2B C5B C4B C3B -3.1(10) . . . . ?
O2B C5B C6B C11B -59.9(7) . . . . ?
O2B C5B C6B C10B 59.0(7) . . . . ?
O2B C5B C6B C7B 179.6(5) . . . . ?
O1B C3B C2B C8B -9.4(9) . . . . ?
O1B C3B C2B C1B -130.5(6) . . . . ?
O1B C3B C2B C9B 110.1(6) . . . . ?
O1B C3B C4B C5B 5.6(10) . . . . ?
C2B C3B C4B C5B -175.9(6) . . . . ?
C4B C3B C2B C8B 171.9(7) . . . . ?
C4B C3B C2B C1B 50.9(8) . . . . ?
C4B C3B C2B C9B -68.6(8) . . . . ?
C4B C5B C6B C11B 122.3(6) . . . . ?
C4B C5B C6B C10B -118.8(7) . . . . ?
C4B C5B C6B C7B 1.8(9) . . . . ?
C6B C5B C4B C3B 174.5(6) . . . . ?

loop_
_twin_individual_id
_twin_individual_mass_fraction_refined
1 0.7764(15)
2 0.2236(15)
